data_7118886
loop_
_publ_author_name
'O'Connor, Alice E'
'Mirzadeh, Nedaossadat'
'Bhargava, Suresh K.'
'Easun, Timothy L.'
'Schr\"oder, Martin'
'Blake, Alexander J.'

_publ_section_title
;
 Aurophilicity under pressure: a combined crystallographic and in situ
 spectroscopic study.
;
_journal_issue 41
_journal_name_full 'Chemical communications (Cambridge, England)'
_journal_page_first 6769
_journal_page_last 6772
_journal_paper_doi 10.1039/c6cc00923a
_journal_volume 52
_journal_year 2016
_chemical_formula_moiety '0.5(C60 H48 Au4 Cl4 P4)'
_chemical_formula_sum 'C30 H24 Au2 Cl2 P2'
_chemical_formula_weight 911.26
_space_group_crystal_system monoclinic
_space_group_IT_number 15
_space_group_name_Hall '-C 2yc'
_space_group_name_H-M_alt 'C 1 2/c 1'
_symmetry_space_group_name_Hall '-C 2yc'
_symmetry_space_group_name_H-M 'C 1 2/c 1'
_atom_sites_solution_hydrogens geom
_atom_sites_solution_primary direct
_audit_creation_date 2015-05-21
_audit_creation_method
;
Olex2 1.2
(compiled 2015.01.26 svn.r3150 for OlexSys, GUI svn.r4998)
;
_audit_update_record
;
2015-10-06 deposited with the CCDC.
2016-03-11 downloaded from the CCDC.
;
_cell_angle_alpha 90
_cell_angle_beta 104.853(5)
_cell_angle_gamma 90
_cell_formula_units_Z 4
_cell_length_a 15.9198(6)
_cell_length_b 12.3906(7)
_cell_length_c 10.5027(7)
_cell_measurement_reflns_used 3834
_cell_measurement_temperature 293.15
_cell_measurement_theta_max 27.3440
_cell_measurement_theta_min 2.0910
_cell_volume 2002.5(2)
_computing_cell_refinement
;
CrysAlisPro, Agilent Technologies,
Version 1.171.37.34 (release 22-05-2014 CrysAlis171 .NET)
(compiled May 22 2014,16:03:01)
;
_computing_data_collection
;
CrysAlisPro, Agilent Technologies,
Version 1.171.37.34 (release 22-05-2014 CrysAlis171 .NET)
(compiled May 22 2014,16:03:01)
;
_computing_data_reduction
;
CrysAlisPro, Agilent Technologies,
Version 1.171.37.34 (release 22-05-2014 CrysAlis171 .NET)
(compiled May 22 2014,16:03:01)
;
_computing_molecular_graphics 'Olex2 (Dolomanov et al., 2009)'
_computing_publication_material 'Olex2 (Dolomanov et al., 2009)'
_computing_structure_refinement 'ShelXL (Sheldrick, 2008)'
_computing_structure_solution 'ShelXS (Sheldrick, 2008)'
_diffrn_ambient_temperature 293.15
_diffrn_detector 'CCD area detector'
_diffrn_detector_area_resol_mean 16.1592
_diffrn_detector_type 'Agilent Diffraction Eos detector'
_diffrn_measured_fraction_theta_full 0.499
_diffrn_measured_fraction_theta_max 0.444
_diffrn_measurement_details
;
  1 omega    4.00   70.00   1.0000   20.0000
omega____ theta____ kappa____ phi______ frames
    -       26.4870    0.0000  150.0000 66

  2 omega   -5.00   57.00   1.0000   20.0000
omega____ theta____ kappa____ phi______ frames
    -       26.4870  -53.0000   17.0000 62

  3 omega  -49.00  -17.00   1.0000   20.0000
omega____ theta____ kappa____ phi______ frames
    -       26.4870  134.0000  123.0000 32

  4 omega  -30.00   26.00   1.0000   20.0000
omega____ theta____ kappa____ phi______ frames
    -       26.4870   39.0000  -12.0000 56

  5 omega  -25.00   33.00   1.0000   20.0000
omega____ theta____ kappa____ phi______ frames
    -       26.4870   13.0000   -3.0000 58

  6 omega   11.00   74.00   1.0000   20.0000
omega____ theta____ kappa____ phi______ frames
    -       26.4874  -97.0000 -143.0000 63

  7 omega  -28.00    2.00   1.0000   20.0000
omega____ theta____ kappa____ phi______ frames
    -       26.4870   97.0000  -35.0000 30

  8 omega  -57.00    5.00   1.0000   20.0000
omega____ theta____ kappa____ phi______ frames
    -      -28.0500   53.0000  -17.0000 62

  9 omega  -12.00   15.00   1.0000   20.0000
omega____ theta____ kappa____ phi______ frames
    -      -28.0500  -81.0000   29.0000 27

 10 omega   -4.00   26.00   1.0000   20.0000
omega____ theta____ kappa____ phi______ frames
    -      -28.0500  -97.0000   35.0000 30

 11 omega  -22.00   13.00   1.0000   20.0000
omega____ theta____ kappa____ phi______ frames
    -      -28.0500  -53.0000   17.0000 35

 12 omega   -6.00   27.00   1.0000   20.0000
omega____ theta____ kappa____ phi______ frames
    -      -28.0500  -97.0000 -143.0000 33

 13 omega  -20.00   11.00   1.0000   20.0000
omega____ theta____ kappa____ phi______ frames
    -       26.4870   81.0000  151.0000 31

 14 omega   -3.00   62.00   1.0000   20.0000
omega____ theta____ kappa____ phi______ frames
    -       26.4870  -37.0000 -180.0000 65

 15 omega  -29.00    3.00   1.0000   20.0000
omega____ theta____ kappa____ phi______ frames
    -       26.4870   97.0000  -35.0000 32

 16 omega   16.00   70.00   1.0000   20.0000
omega____ theta____ kappa____ phi______ frames
    -       26.4870 -114.0000   44.0000 54

 17 omega  -52.00   16.00   1.0000   20.0000
omega____ theta____ kappa____ phi______ frames
    -      -28.0500   39.0000  167.0000 68

 18 omega  -25.00   29.00   1.0000   20.0000
omega____ theta____ kappa____ phi______ frames
    -      -28.0500  -39.0000   12.0000 54

 19 omega  -28.00   28.00   1.0000   20.0000
omega____ theta____ kappa____ phi______ frames
    -      -28.0500  -39.0000 -167.0000 56

 20 omega    3.00   37.00   1.0000   20.0000
omega____ theta____ kappa____ phi______ frames
    -      -28.0500 -114.0000   44.0000 34
;
_diffrn_measurement_device '\k-geometry diffractometer'
_diffrn_measurement_device_type 'SuperNova, single source at offset, Eos'
_diffrn_measurement_method '\w scans'
_diffrn_orient_matrix_UB_11 -0.0144379000
_diffrn_orient_matrix_UB_12 0.0355667000
_diffrn_orient_matrix_UB_13 0.0429661000
_diffrn_orient_matrix_UB_21 0.0136391000
_diffrn_orient_matrix_UB_22 -0.0374780000
_diffrn_orient_matrix_UB_23 0.0522329000
_diffrn_orient_matrix_UB_31 0.0415834000
_diffrn_orient_matrix_UB_32 0.0246302000
_diffrn_orient_matrix_UB_33 0.0175529000
_diffrn_radiation_collimation 'focusing mirrors'
_diffrn_radiation_monochromator mirror
_diffrn_radiation_probe x-ray
_diffrn_radiation_type MoK\a
_diffrn_radiation_wavelength 0.71073
_diffrn_reflns_av_R_equivalents 0.0427
_diffrn_reflns_av_unetI/netI 0.0279
_diffrn_reflns_Laue_measured_fraction_full 0.499
_diffrn_reflns_Laue_measured_fraction_max 0.444
_diffrn_reflns_limit_h_max 19
_diffrn_reflns_limit_h_min -19
_diffrn_reflns_limit_k_max 13
_diffrn_reflns_limit_k_min -13
_diffrn_reflns_limit_l_max 10
_diffrn_reflns_limit_l_min -10
_diffrn_reflns_number 8481
_diffrn_reflns_point_group_measured_fraction_full 0.499
_diffrn_reflns_point_group_measured_fraction_max 0.444
_diffrn_reflns_theta_full 26.000
_diffrn_reflns_theta_max 28.005
_diffrn_reflns_theta_min 2.110
_diffrn_source 'microfocus sealed tube'
_diffrn_source_target Mo
_diffrn_source_type 'Agilent Diffraction microfocus tube'
_exptl_absorpt_coefficient_mu 15.088
_exptl_absorpt_correction_T_max 0.4308
_exptl_absorpt_correction_T_min 0.3754
_exptl_absorpt_correction_type multi-scan
_exptl_absorpt_process_details
;
SADABS-2008/1 (Bruker,2008) was used for absorption correction. 
wR2(int) was 0.0643 before and 0.0541 after correction. 
The Ratio of minimum to maximum transmission is 0.8714. 
The \l/2 correction factor is 0.0000.
;
_exptl_crystal_colour 'clear colourless'
_exptl_crystal_colour_lustre clear
_exptl_crystal_colour_primary colourless
_exptl_crystal_density_diffrn 3.023
_exptl_crystal_description plate
_exptl_crystal_F_000 1704
_exptl_crystal_size_max 0.073
_exptl_crystal_size_mid 0.05
_exptl_crystal_size_min 0.01
_refine_diff_density_max 0.581
_refine_diff_density_min -0.471
_refine_diff_density_rms 0.113
_refine_ls_extinction_method none
_refine_ls_goodness_of_fit_ref 1.059
_refine_ls_hydrogen_treatment constr
_refine_ls_matrix_type full
_refine_ls_number_parameters 163
_refine_ls_number_reflns 1075
_refine_ls_number_restraints 185
_refine_ls_restrained_S_all 36.452
_refine_ls_R_factor_all 0.0296
_refine_ls_R_factor_gt 0.0233
_refine_ls_shift/su_max 0.001
_refine_ls_shift/su_mean 0.000
_refine_ls_structure_factor_coef Fsqd
_refine_ls_weighting_details 'w=1/[\s^2^(Fo^2^)+(0.0233P)^2^+15.1861P] where P=(Fo^2^+2Fc^2^)/3'
_refine_ls_weighting_scheme calc
_refine_ls_wR_factor_gt 0.0510
_refine_ls_wR_factor_ref 0.0538
_reflns_Friedel_coverage 0.000
_reflns_number_gt 961
_reflns_number_total 1075
_reflns_threshold_expression 'I > 2\s(I)'
_cod_data_source_file c6cc00923a2.cif
_cod_data_source_block 97-9kbar
_cod_depositor_comments
;
The following automatic conversions were performed:

'_diffrn_radiation_probe' value 'X-ray' changed to 'x-ray' according
to
/usr/data/users/saulius/crontab/automatic-downloads/rss-feeds/RSC/lib/dictionaries/cif_core.dic
dictionary named 'cif_core.dic' version 2.4.2 from 2011-04-26.

Automatic conversion script
Id: cif_fix_values 4268 2015-11-12 08:31:59Z antanas 

 Adding full bibliography for 7118875--7118888.cif.
;
_cod_database_code 7118886
_chemical_oxdiff_formula 'C30 H24 Au2 Cl2 P2'
_chemical_oxdiff_usercomment 'clear block crystal mounted in 4:1 MeOH/EtOH, Ps = 97.2 kbar'
_shelx_space_group_comment
;
The symmetry employed for this shelxl refinement is uniquely defined
by the following loop, which should always be used as a source of
symmetry information in preference to the above space-group names.
They are only intended as comments.
;
_reflns_odcompleteness_completeness 48.45
_reflns_odcompleteness_iscentric 1
_reflns_odcompleteness_theta 26.32
_olex2_refinement_description
;
1. Fixed Uiso
 At 1.2 times of:
  All C(H) groups
2. Restrained distances
 C7-C8 = C9-C10 = C11-C12
 1.39 with sigma of 0.02
 C1-C2 = C3-C4 = C5-C6
 1.39 with sigma of 0.02
 C9-C8 = C7-C12 = C11-C10
 1.39 with sigma of 0.01
 C1-C2 = C3-C4 = C5-C6
 1.39 with sigma of 0.01
 C14-C13 = C15-C13
 1.39 with sigma of 0.01
 C8-C7 \\sim C9-C8 \\sim C10-C9 \\sim C11-C10 \\sim C12-C11 \\sim C12-C7
 with sigma of 0.02
 C2-C1 \\sim C3-C2 \\sim C3-C4 \\sim C5-C4 \\sim C6-C5 \\sim C1-C6
 with sigma of 0.02
 C14-C13 \\sim C15-C13
 with sigma of 0.02
 C15-C13 \\sim C15-C14_$1
 with sigma of 0.02
 C15-C14_$1 \\sim C14_$1-C13_$1
 with sigma of 0.02
3. Rigid body (RIGU) restrains
 All non-hydrogen atoms
 with sigma for 1-2 distances of 0.004 and sigma for 1-3 distances of 0.004
4.a Aromatic/amide H refined with riding coordinates:
 C15(H15), C9(H9), C14(H14), C2(H2), C6(H6), C12(H12), C10(H10), C4(H4),
 C8(H8), C3(H3), C5(H5), C11(H11)
;
_shelx_shelxl_version_number 2014/7
_olex2_submission_special_instructions 'No special instructions were received'

loop_
_space_group_symop_operation_xyz
'x, y, z'
'-x, y, -z+1/2'
'x+1/2, y+1/2, z'
'-x+1/2, y+1/2, -z+1/2'
'-x, -y, -z'
'x, -y, z-1/2'
'-x+1/2, -y+1/2, -z'
'x+1/2, -y+1/2, z-1/2'

loop_
_atom_site_label
_atom_site_type_symbol
_atom_site_fract_x
_atom_site_fract_y
_atom_site_fract_z
_atom_site_U_iso_or_equiv
_atom_site_adp_type
_atom_site_occupancy
_atom_site_site_symmetry_order
_atom_site_calc_flag
_atom_site_refinement_flags_posn
_atom_site_refinement_flags_adp
Au1 Au 0.54912(2) 0.73607(2) 0.64067(3) 0.02296(13) Uani 1 1 d . U
Cl1 Cl 0.44192(12) 0.83871(17) 0.5174(2) 0.0311(6) Uani 1 1 d . U
P1 P 0.65806(12) 0.63125(16) 0.7403(2) 0.0209(5) Uani 1 1 d . U
C15 C 0.7137(4) 0.8067(5) 0.8832(8) 0.0211(19) Uani 1 1 d D U
H15 H 0.6871 0.8442 0.8068 0.025 Uiso 1 1 calc R .
C9 C 0.6181(4) 0.3121(6) 0.7673(8) 0.0259(18) Uani 1 1 d D U
H9 H 0.6337 0.2479 0.7336 0.031 Uiso 1 1 calc R .
C13 C 0.7089(4) 0.6949(5) 0.8873(7) 0.0195(17) Uani 1 1 d D U
C14 C 0.7411(5) 0.6385(6) 1.0046(7) 0.0216(19) Uani 1 1 d D U
H14 H 0.7325 0.5644 1.0077 0.026 Uiso 1 1 calc R .
C1 C 0.7479(4) 0.6019(5) 0.6734(7) 0.0197(15) Uani 1 1 d D U
C2 C 0.7533(5) 0.6345(6) 0.5507(7) 0.0218(16) Uani 1 1 d D U
H2 H 0.7066 0.6700 0.4949 0.026 Uiso 1 1 calc R .
C6 C 0.8181(4) 0.5496(6) 0.7571(8) 0.0233(17) Uani 1 1 d D U
H6 H 0.8152 0.5296 0.8413 0.028 Uiso 1 1 calc R .
C7 C 0.6270(4) 0.5038(6) 0.7883(7) 0.0196(16) Uani 1 1 d D U
C12 C 0.5776(4) 0.5012(6) 0.8774(7) 0.0237(17) Uani 1 1 d D U
H12 H 0.5659 0.5646 0.9171 0.028 Uiso 1 1 calc R .
C10 C 0.5660(5) 0.3108(6) 0.8522(8) 0.0287(19) Uani 1 1 d D U
H10 H 0.5440 0.2455 0.8730 0.034 Uiso 1 1 calc R .
C4 C 0.8951(5) 0.5623(6) 0.5923(8) 0.030(2) Uani 1 1 d D U
H4 H 0.9449 0.5497 0.5639 0.037 Uiso 1 1 calc R .
C8 C 0.6474(4) 0.4096(6) 0.7319(8) 0.0238(18) Uani 1 1 d D U
H8 H 0.6806 0.4120 0.6708 0.029 Uiso 1 1 calc R .
C3 C 0.8258(5) 0.6154(6) 0.5107(8) 0.0279(18) Uani 1 1 d D U
H3 H 0.8291 0.6381 0.4278 0.034 Uiso 1 1 calc R .
C5 C 0.8915(4) 0.5274(6) 0.7160(8) 0.0243(18) Uani 1 1 d D U
H5 H 0.9377 0.4898 0.7700 0.029 Uiso 1 1 calc R .
C11 C 0.5455(5) 0.4051(6) 0.9077(8) 0.029(2) Uani 1 1 d D U
H11 H 0.5100 0.4031 0.9655 0.035 Uiso 1 1 calc R .

loop_
_atom_site_aniso_label
_atom_site_aniso_U_11
_atom_site_aniso_U_22
_atom_site_aniso_U_33
_atom_site_aniso_U_23
_atom_site_aniso_U_13
_atom_site_aniso_U_12
Au1 0.02438(18) 0.0204(3) 0.0237(3) 0.00152(11) 0.00543(16) 0.00191(11)
Cl1 0.0279(10) 0.0316(17) 0.0354(18) 0.0074(8) 0.0109(11) 0.0111(8)
P1 0.0251(10) 0.0175(16) 0.0199(16) -0.0013(7) 0.0054(10) 0.0007(7)
C15 0.024(4) 0.014(4) 0.026(6) 0.007(2) 0.009(4) 0.005(3)
C9 0.025(4) 0.020(5) 0.027(5) 0.001(3) -0.002(3) 0.003(3)
C13 0.026(4) 0.014(4) 0.019(4) -0.001(2) 0.007(3) 0.001(3)
C14 0.037(4) 0.009(5) 0.020(5) -0.002(2) 0.009(4) -0.002(3)
C1 0.024(3) 0.012(4) 0.023(4) -0.007(2) 0.006(3) -0.007(2)
C2 0.030(3) 0.012(5) 0.021(4) -0.003(3) 0.004(3) -0.009(3)
C6 0.032(3) 0.010(5) 0.026(5) -0.003(3) 0.004(3) -0.006(3)
C7 0.018(3) 0.016(4) 0.021(4) -0.002(2) -0.002(3) -0.001(2)
C12 0.019(3) 0.023(5) 0.028(5) -0.001(3) 0.003(3) 0.005(3)
C10 0.024(4) 0.024(5) 0.034(5) 0.005(3) 0.001(3) -0.003(3)
C4 0.035(4) 0.019(5) 0.040(5) -0.004(3) 0.014(3) -0.005(3)
C8 0.023(4) 0.017(4) 0.030(5) -0.002(3) 0.004(3) -0.002(3)
C3 0.045(4) 0.019(5) 0.022(5) -0.007(3) 0.014(3) -0.008(3)
C5 0.022(3) 0.017(5) 0.033(5) 0.000(3) 0.003(3) -0.002(3)
C11 0.027(4) 0.029(5) 0.029(5) 0.007(3) 0.002(3) 0.005(3)

loop_
_atom_type_symbol
_atom_type_description
_atom_type_scat_dispersion_real
_atom_type_scat_dispersion_imag
_atom_type_scat_source
C C 0.0033 0.0016 'International Tables Vol C Tables 4.2.6.8 and 6.1.1.4'
H H 0.0000 0.0000 'International Tables Vol C Tables 4.2.6.8 and 6.1.1.4'
P P 0.1023 0.0942 'International Tables Vol C Tables 4.2.6.8 and 6.1.1.4'
Cl Cl 0.1484 0.1585 'International Tables Vol C Tables 4.2.6.8 and 6.1.1.4'
Au Au -2.0133 8.8022 'International Tables Vol C Tables 4.2.6.8 and 6.1.1.4'

loop_
_geom_angle_atom_site_label_1
_geom_angle_atom_site_label_2
_geom_angle_atom_site_label_3
_geom_angle
_geom_angle_site_symmetry_1
_geom_angle_site_symmetry_3
Cl1 Au1 Au1 88.51(6) . 2_656
P1 Au1 Au1 97.68(6) . 2_656
P1 Au1 Cl1 173.46(9) . .
C13 P1 Au1 106.5(2) . .
C13 P1 C1 101.8(3) . .
C13 P1 C7 104.6(3) . .
C1 P1 Au1 123.1(2) . .
C7 P1 Au1 114.7(2) . .
C7 P1 C1 104.0(3) . .
C13 C15 H15 120.6 . .
C13 C15 C14 118.8(6) . 7_667
C14 C15 H15 120.6 7_667 .
C10 C9 H9 120.3 . .
C10 C9 C8 119.3(7) . .
C8 C9 H9 120.3 . .
C15 C13 P1 116.2(5) . .
C15 C13 C14 121.1(6) . .
C14 C13 P1 122.6(5) . .
C15 C14 C13 119.8(7) 7_667 .
C15 C14 H14 120.1 7_667 .
C13 C14 H14 120.1 . .
C2 C1 P1 123.9(5) . .
C2 C1 C6 119.8(7) . .
C6 C1 P1 116.1(6) . .
C1 C2 H2 119.8 . .
C3 C2 C1 120.3(7) . .
C3 C2 H2 119.8 . .
C1 C6 H6 119.9 . .
C5 C6 C1 120.3(7) . .
C5 C6 H6 119.9 . .
C12 C7 P1 117.9(5) . .
C12 C7 C8 120.9(7) . .
C8 C7 P1 121.1(6) . .
C7 C12 H12 120.2 . .
C11 C12 C7 119.6(7) . .
C11 C12 H12 120.2 . .
C9 C10 H10 119.5 . .
C9 C10 C11 121.0(8) . .
C11 C10 H10 119.5 . .
C3 C4 H4 119.5 . .
C3 C4 C5 121.0(8) . .
C5 C4 H4 119.5 . .
C9 C8 C7 119.3(8) . .
C9 C8 H8 120.4 . .
C7 C8 H8 120.4 . .
C2 C3 C4 120.2(8) . .
C2 C3 H3 119.9 . .
C4 C3 H3 119.9 . .
C6 C5 C4 118.4(7) . .
C6 C5 H5 120.8 . .
C4 C5 H5 120.8 . .
C12 C11 C10 119.8(8) . .
C12 C11 H11 120.1 . .
C10 C11 H11 120.1 . .

loop_
_geom_bond_atom_site_label_1
_geom_bond_atom_site_label_2
_geom_bond_distance
_geom_bond_site_symmetry_2
Au1 Au1 3.0920(8) 2_656
Au1 Cl1 2.2524(18) .
Au1 P1 2.2044(19) .
P1 C13 1.738(7) .
P1 C1 1.786(8) .
P1 C7 1.767(8) .
C15 H15 0.9300 .
C15 C13 1.389(7) .
C15 C14 1.391(10) 7_667
C9 H9 0.9300 .
C9 C10 1.365(9) .
C9 C8 1.380(7) .
C13 C14 1.395(7) .
C14 C15 1.391(10) 7_667
C14 H14 0.9300 .
C1 C2 1.374(7) .
C1 C6 1.392(8) .
C2 H2 0.9300 .
C2 C3 1.345(9) .
C6 H6 0.9300 .
C6 C5 1.374(7) .
C7 C12 1.368(7) .
C7 C8 1.385(8) .
C12 H12 0.9300 .
C12 C11 1.365(9) .
C10 H10 0.9300 .
C10 C11 1.381(7) .
C4 H4 0.9300 .
C4 C3 1.378(7) .
C4 C5 1.384(9) .
C8 H8 0.9300 .
C3 H3 0.9300 .
C5 H5 0.9300 .
C11 H11 0.9300 .

loop_
_geom_torsion_atom_site_label_1
_geom_torsion_atom_site_label_2
_geom_torsion_atom_site_label_3
_geom_torsion_atom_site_label_4
_geom_torsion
_geom_torsion_site_symmetry_1
_geom_torsion_site_symmetry_4
Au1 P1 C13 C15 -37.1(6) . .
Au1 P1 C13 C14 141.0(6) . .
Au1 P1 C1 C2 -5.5(7) . .
Au1 P1 C1 C6 169.7(4) . .
Au1 P1 C7 C12 -62.0(5) . .
Au1 P1 C7 C8 114.3(5) . .
P1 C13 C14 C15 175.7(7) . 7_667
P1 C1 C2 C3 175.5(5) . .
P1 C1 C6 C5 -177.5(5) . .
P1 C7 C12 C11 174.0(5) . .
P1 C7 C8 C9 -176.7(5) . .
C15 C13 C14 C15 -6.3(12) . 7_667
C9 C10 C11 C12 0.1(11) . .
C13 P1 C1 C2 -124.4(6) . .
C13 P1 C1 C6 50.8(6) . .
C13 P1 C7 C12 54.4(6) . .
C13 P1 C7 C8 -129.3(6) . .
C14 C15 C13 P1 -175.6(7) 7_667 .
C14 C15 C13 C14 6.2(12) 7_667 .
C1 P1 C13 C15 92.9(6) . .
C1 P1 C13 C14 -88.9(7) . .
C1 P1 C7 C12 160.9(5) . .
C1 P1 C7 C8 -22.9(6) . .
C1 C2 C3 C4 0.4(11) . .
C1 C6 C5 C4 2.7(10) . .
C2 C1 C6 C5 -2.1(10) . .
C6 C1 C2 C3 0.5(10) . .
C7 P1 C13 C15 -159.0(6) . .
C7 P1 C13 C14 19.1(8) . .
C7 P1 C1 C2 127.0(6) . .
C7 P1 C1 C6 -57.8(6) . .
C7 C12 C11 C10 2.6(10) . .
C12 C7 C8 C9 -0.6(10) . .
C10 C9 C8 C7 3.2(10) . .
C8 C9 C10 C11 -3.0(10) . .
C8 C7 C12 C11 -2.3(10) . .
C3 C4 C5 C6 -1.8(11) . .
C5 C4 C3 C2 0.2(11) . .
